data_4508428
loop_
_publ_author_name
'Yang, Yan'
'Du, Peng'
'Liu, Ying-Ying'
'Ma, Jian-Fang'

_publ_section_title
;
 A Series of Coordination Polymers Constructed by Flexible 4-Substituted
 Bis(1,2,4-triazole) Ligands and Polycarboxylate Anions: Syntheses,
 Structures, and Photoluminescent Properties
;
_journal_issue 11
_journal_name_full 'Crystal Growth &amp; Design'
_journal_page_first 4781
_journal_paper_doi 10.1021/cg400934z
_journal_volume 13
_journal_year 2013
_chemical_formula_moiety 'C28 H18 N6 O10 Zn2'
_chemical_formula_sum 'C28 H18 N6 O10 Zn2'
_chemical_formula_weight 729.30
_chemical_name_systematic
;
 ?
;
_space_group_IT_number 2
_symmetry_cell_setting triclinic
_symmetry_space_group_name_Hall '-P 1'
_symmetry_space_group_name_H-M 'P -1'
_atom_sites_solution_hydrogens geom
_atom_sites_solution_primary direct
_atom_sites_solution_secondary difmap
_audit_creation_method SHELXL-97
_cell_angle_alpha 92.856(6)
_cell_angle_beta 108.841(8)
_cell_angle_gamma 111.401(7)
_cell_formula_units_Z 1
_cell_length_a 7.5009(7)
_cell_length_b 9.6296(6)
_cell_length_c 10.3322(9)
_cell_measurement_reflns_used 1755
_cell_measurement_temperature 293(2)
_cell_measurement_theta_max 29.0349
_cell_measurement_theta_min 3.0683
_cell_volume 645.60(11)
_computing_cell_refinement CrysAlis
_computing_data_collection 'CrysAlis (Oxford Diffraction, 2006)'
_computing_data_reduction CrysAlis
_computing_structure_refinement 'SHELXL-97 (Sheldrick, 2008)'
_computing_structure_solution 'SHELXS-97 (Sheldrick, 1997)'
_diffrn_ambient_temperature 293(2)
_diffrn_measured_fraction_theta_full 0.995
_diffrn_measured_fraction_theta_max 0.995
_diffrn_measurement_device_type 'Oxford Diffraction Gemini R Ultra'
_diffrn_measurement_method '\w scan'
_diffrn_radiation_monochromator graphite
_diffrn_radiation_source 'fine-focus sealed tube'
_diffrn_radiation_type MoK\a
_diffrn_radiation_wavelength 0.71073
_diffrn_reflns_av_R_equivalents 0.0350
_diffrn_reflns_av_sigmaI/netI 0.1084
_diffrn_reflns_limit_h_max 9
_diffrn_reflns_limit_h_min -7
_diffrn_reflns_limit_k_max 10
_diffrn_reflns_limit_k_min -11
_diffrn_reflns_limit_l_max 12
_diffrn_reflns_limit_l_min -10
_diffrn_reflns_number 4145
_diffrn_reflns_theta_full 25.00
_diffrn_reflns_theta_max 25.34
_diffrn_reflns_theta_min 3.07
_exptl_absorpt_coefficient_mu 1.936
_exptl_absorpt_correction_T_max 0.7470
_exptl_absorpt_correction_T_min 0.6133
_exptl_absorpt_correction_type multi-scan
_exptl_absorpt_process_details
;
CrysAlis (Oxford Diffraction, 2006)
;
_exptl_crystal_colour colorless
_exptl_crystal_density_diffrn 1.876
_exptl_crystal_density_method 'not measured'
_exptl_crystal_description block
_exptl_crystal_F_000 368
_exptl_crystal_size_max 0.28
_exptl_crystal_size_mid 0.26
_exptl_crystal_size_min 0.16
_refine_diff_density_max 0.488
_refine_diff_density_min -0.556
_refine_diff_density_rms 0.084
_refine_ls_extinction_method none
_refine_ls_goodness_of_fit_ref 0.866
_refine_ls_hydrogen_treatment constr
_refine_ls_matrix_type full
_refine_ls_number_parameters 208
_refine_ls_number_reflns 2357
_refine_ls_number_restraints 0
_refine_ls_restrained_S_all 0.866
_refine_ls_R_factor_all 0.0732
_refine_ls_R_factor_gt 0.0414
_refine_ls_shift/su_max 0.003
_refine_ls_shift/su_mean 0.000
_refine_ls_structure_factor_coef Fsqd
_refine_ls_weighting_details 'calc w=1/[\s^2^(Fo^2^)+(0.0305P)^2^+0.0000P] where P=(Fo^2^+2Fc^2^)/3'
_refine_ls_weighting_scheme calc
_refine_ls_wR_factor_gt 0.0717
_refine_ls_wR_factor_ref 0.0759
_reflns_number_gt 1499
_reflns_number_total 2357
_reflns_threshold_expression >2\s(I)
_cod_data_source_file cg400934z_si_002.cif
_cod_data_source_block Compound-7
_cod_original_cell_volume 645.60(9)
_cod_original_sg_symbol_Hall '-p1 '
_cod_original_sg_symbol_H-M p-1
_cod_database_code 4508428

loop_
_symmetry_equiv_pos_as_xyz
'x, y, z'
'-x, -y, -z'

loop_
_atom_site_label
_atom_site_type_symbol
_atom_site_fract_x
_atom_site_fract_y
_atom_site_fract_z
_atom_site_U_iso_or_equiv
_atom_site_adp_type
_atom_site_occupancy
_atom_site_symmetry_multiplicity
_atom_site_calc_flag
_atom_site_refinement_flags
Zn1 Zn 0.26486(7) 0.45830(5) 0.06448(6) 0.02955(18) Uani 1 1 d .
C1 C 0.4626(9) 0.6610(7) 0.4644(6) 0.0631(16) Uani 1 1 d .
H1 H 0.4645 0.6592 0.5548 0.076 Uiso 1 1 calc R
C2 C 0.5281(6) 0.7371(5) 0.2871(5) 0.0405(12) Uani 1 1 d .
H2 H 0.5825 0.7968 0.2299 0.049 Uiso 1 1 calc R
C3 C 0.7163(7) 0.9262(8) 0.5068(6) 0.0561(16) Uani 1 1 d .
C4 C 0.7414(7) 1.0505(7) 0.4458(7) 0.0664(18) Uani 1 1 d .
H4 H 0.6697 1.0412 0.3515 0.080 Uiso 1 1 calc R
C5 C 0.8755(8) 1.1900(8) 0.5278(8) 0.083(2) Uani 1 1 d .
C6 C 0.9810(8) 1.2057(9) 0.6711(7) 0.084(3) Uani 1 1 d .
H6 H 1.0698 1.3008 0.7262 0.101 Uiso 1 1 calc R
C7 C 0.9498(9) 1.0795(11) 0.7258(8) 0.104(3) Uani 1 1 d .
H7 H 1.0190 1.0881 0.8204 0.125 Uiso 1 1 calc R
C8 C 0.8200(7) 0.9396(8) 0.6472(5) 0.080(2) Uani 1 1 d .
H8 H 0.8012 0.8538 0.6876 0.096 Uiso 1 1 calc R
C9 C 1.0223(11) 1.4447(7) 0.5466(8) 0.112(3) Uani 1 1 d .
H9A H 1.1652 1.4586 0.5751 0.135 Uiso 1 1 calc R
H9B H 0.9884 1.4547 0.6286 0.135 Uiso 1 1 calc R
C10 C 0.4822(5) 0.1342(4) 0.0402(4) 0.0224(9) Uani 1 1 d .
C11 C 0.6640(5) 0.1421(4) 0.0253(4) 0.0239(10) Uani 1 1 d .
C12 C 0.3224(5) -0.0079(4) 0.0138(4) 0.0277(10) Uani 1 1 d .
H12 H 0.2010 -0.0129 0.0230 0.033 Uiso 1 1 calc R
C13 C 0.4445(5) 0.2700(4) 0.0818(5) 0.0244(10) Uani 1 1 d .
C14 C 0.8424(5) 0.2919(4) 0.0490(4) 0.0258(10) Uani 1 1 d .
N1 N 0.3927(5) 0.5982(4) 0.2469(4) 0.0376(9) Uani 1 1 d .
N2 N 0.3499(6) 0.5490(5) 0.3613(5) 0.0578(12) Uani 1 1 d .
N3 N 0.5781(5) 0.7820(5) 0.4237(4) 0.0459(11) Uani 1 1 d .
O1 O 0.8923(6) 1.3072(6) 0.4581(5) 0.1030(18) Uani 1 1 d .
O2 O 0.3755(3) 0.3341(3) -0.0159(3) 0.0304(7) Uani 1 1 d .
O3 O 0.4638(5) 0.3051(3) 0.2022(3) 0.0505(9) Uani 1 1 d .
O4 O 0.8179(3) 0.4130(3) 0.0669(3) 0.0290(7) Uani 1 1 d .
O5 O 1.0054(4) 0.2850(3) 0.0476(3) 0.0390(8) Uani 1 1 d .

loop_
_atom_site_aniso_label
_atom_site_aniso_U_11
_atom_site_aniso_U_22
_atom_site_aniso_U_33
_atom_site_aniso_U_23
_atom_site_aniso_U_13
_atom_site_aniso_U_12
Zn1 0.0305(3) 0.0198(3) 0.0421(3) 0.0014(2) 0.0132(2) 0.01488(19)
C1 0.091(4) 0.080(4) 0.037(4) 0.014(4) 0.034(3) 0.045(4)
C2 0.043(3) 0.046(3) 0.031(3) 0.000(3) 0.014(2) 0.018(2)
C3 0.037(3) 0.082(4) 0.041(4) -0.013(3) 0.009(2) 0.022(3)
C4 0.042(3) 0.071(4) 0.055(4) -0.042(4) -0.004(2) 0.015(3)
C5 0.052(3) 0.063(5) 0.108(6) -0.040(5) 0.024(4) 0.009(3)
C6 0.044(3) 0.097(6) 0.063(5) -0.061(5) -0.002(3) 0.004(4)
C7 0.056(4) 0.143(7) 0.067(5) -0.040(6) 0.013(4) 0.005(5)
C8 0.051(3) 0.125(6) 0.035(4) -0.018(4) 0.006(3) 0.016(3)
C9 0.117(5) 0.083(6) 0.136(8) 0.024(5) 0.040(5) 0.045(5)
C10 0.025(2) 0.016(2) 0.025(2) 0.0015(19) 0.0054(17) 0.0111(16)
C11 0.024(2) 0.017(2) 0.034(3) 0.0089(19) 0.0116(17) 0.0111(16)
C12 0.019(2) 0.028(2) 0.043(3) 0.006(2) 0.0135(18) 0.0145(18)
C13 0.0193(19) 0.016(2) 0.036(3) 0.003(2) 0.0114(19) 0.0049(17)
C14 0.028(2) 0.022(2) 0.030(3) 0.007(2) 0.0110(18) 0.0116(17)
N1 0.046(2) 0.036(2) 0.038(3) 0.005(2) 0.0172(19) 0.0228(19)
N2 0.089(3) 0.050(3) 0.047(3) 0.012(3) 0.034(3) 0.034(2)
N3 0.040(2) 0.066(3) 0.026(2) -0.012(2) 0.0034(19) 0.024(2)
O1 0.082(3) 0.056(3) 0.106(4) -0.055(3) -0.003(2) -0.001(2)
O2 0.0316(15) 0.0289(16) 0.0375(19) 0.0046(15) 0.0114(13) 0.0210(13)
O3 0.084(2) 0.042(2) 0.042(2) 0.0087(18) 0.0299(18) 0.0369(17)
O4 0.0288(14) 0.0165(15) 0.0439(19) 0.0074(14) 0.0138(13) 0.0109(11)
O5 0.0284(15) 0.0196(15) 0.076(2) 0.0073(16) 0.0279(15) 0.0106(12)

loop_
_atom_type_symbol
_atom_type_description
_atom_type_scat_dispersion_real
_atom_type_scat_dispersion_imag
_atom_type_scat_source
C C 0.0033 0.0016 'International Tables Vol C Tables 4.2.6.8 and 6.1.1.4'
H H 0.0000 0.0000 'International Tables Vol C Tables 4.2.6.8 and 6.1.1.4'
N N 0.0061 0.0033 'International Tables Vol C Tables 4.2.6.8 and 6.1.1.4'
O O 0.0106 0.0060 'International Tables Vol C Tables 4.2.6.8 and 6.1.1.4'
Zn Zn 0.2839 1.4301 'International Tables Vol C Tables 4.2.6.8 and 6.1.1.4'

loop_
_geom_angle_atom_site_label_1
_geom_angle_atom_site_label_2
_geom_angle_atom_site_label_3
_geom_angle
_geom_angle_site_symmetry_1
_geom_angle_site_symmetry_3
O2 Zn1 N1 128.90(12) . .
O2 Zn1 O4 110.16(12) . 2_665
N1 Zn1 O4 102.32(13) . 2_665
O2 Zn1 O5 95.43(10) . 1_455
N1 Zn1 O5 112.22(14) . 1_455
O4 Zn1 O5 106.28(11) 2_665 1_455
N2 C1 N3 110.8(5) . .
N2 C1 H1 124.6 . .
N3 C1 H1 124.6 . .
N1 C2 N3 109.7(4) . .
N1 C2 H2 125.1 . .
N3 C2 H2 125.1 . .
C4 C3 C8 121.2(6) . .
C4 C3 N3 118.6(5) . .
C8 C3 N3 120.2(6) . .
C3 C4 C5 118.0(7) . .
C3 C4 H4 121.0 . .
C5 C4 H4 121.0 . .
O1 C5 C4 114.0(7) . .
O1 C5 C6 124.5(6) . .
C4 C5 C6 121.5(8) . .
C7 C6 C5 118.0(6) . .
C7 C6 H6 121.0 . .
C5 C6 H6 121.0 . .
C6 C7 C8 121.9(8) . .
C6 C7 H7 119.0 . .
C8 C7 H7 119.0 . .
C7 C8 C3 119.3(7) . .
C7 C8 H8 120.3 . .
C3 C8 H8 120.3 . .
O1 C9 C9 101.0(8) . 2_786
O1 C9 H9A 111.6 . .
C9 C9 H9A 111.6 2_786 .
O1 C9 H9B 111.6 . .
C9 C9 H9B 111.6 2_786 .
H9A C9 H9B 109.4 . .
C12 C10 C11 118.6(3) . .
C12 C10 C13 116.9(3) . .
C11 C10 C13 124.5(3) . .
C12 C11 C10 118.4(3) 2_655 .
C12 C11 C14 119.8(3) 2_655 .
C10 C11 C14 121.8(3) . .
C11 C12 C10 123.0(3) 2_655 .
C11 C12 H12 118.5 2_655 .
C10 C12 H12 118.5 . .
O3 C13 O2 123.4(4) . .
O3 C13 C10 119.6(4) . .
O2 C13 C10 116.6(4) . .
O5 C14 O4 124.9(3) . .
O5 C14 C11 116.3(3) . .
O4 C14 C11 118.8(3) . .
C2 N1 N2 107.9(4) . .
C2 N1 Zn1 131.3(3) . .
N2 N1 Zn1 120.7(3) . .
C1 N2 N1 106.3(4) . .
C2 N3 C1 105.3(4) . .
C2 N3 C3 127.5(5) . .
C1 N3 C3 127.2(5) . .
C5 O1 C9 111.3(6) . .
C13 O2 Zn1 104.9(2) . .
C14 O4 Zn1 132.2(3) . 2_665
C14 O5 Zn1 127.2(2) . 1_655

loop_
_geom_bond_atom_site_label_1
_geom_bond_atom_site_label_2
_geom_bond_distance
_geom_bond_site_symmetry_2
Zn1 O2 1.970(2) .
Zn1 N1 1.981(3) .
Zn1 O4 1.987(3) 2_665
Zn1 O5 1.996(2) 1_455
C1 N2 1.285(6) .
C1 N3 1.354(6) .
C1 H1 0.9300 .
C2 N1 1.294(5) .
C2 N3 1.341(5) .
C2 H2 0.9300 .
C3 C4 1.361(8) .
C3 C8 1.380(7) .
C3 N3 1.413(6) .
C4 C5 1.372(7) .
C4 H4 0.9300 .
C5 O1 1.358(8) .
C5 C6 1.405(9) .
C6 C7 1.341(10) .
C6 H6 0.9300 .
C7 C8 1.359(8) .
C7 H7 0.9300 .
C8 H8 0.9300 .
C9 O1 1.379(7) .
C9 C9 1.526(13) 2_786
C9 H9A 0.9700 .
C9 H9B 0.9700 .
C10 C12 1.392(5) .
C10 C11 1.396(5) .
C10 C13 1.506(5) .
C11 C12 1.384(5) 2_655
C11 C14 1.508(5) .
C12 C11 1.384(5) 2_655
C12 H12 0.9300 .
C13 O3 1.219(5) .
C13 O2 1.275(5) .
C14 O5 1.253(4) .
C14 O4 1.259(4) .
N1 N2 1.384(5) .
O4 Zn1 1.987(3) 2_665
O5 Zn1 1.996(2) 1_655

loop_
_geom_torsion_atom_site_label_1
_geom_torsion_atom_site_label_2
_geom_torsion_atom_site_label_3
_geom_torsion_atom_site_label_4
_geom_torsion
_geom_torsion_site_symmetry_1
_geom_torsion_site_symmetry_4
C8 C3 C4 C5 1.0(8) . .
N3 C3 C4 C5 179.8(4) . .
C3 C4 C5 O1 179.4(5) . .
C3 C4 C5 C6 -1.5(8) . .
O1 C5 C6 C7 -179.8(6) . .
C4 C5 C6 C7 1.1(9) . .
C5 C6 C7 C8 -0.3(10) . .
C6 C7 C8 C3 -0.2(10) . .
C4 C3 C8 C7 -0.2(8) . .
N3 C3 C8 C7 -178.9(5) . .
C12 C10 C11 C12 -0.5(6) . 2_655
C13 C10 C11 C12 -179.9(4) . 2_655
C12 C10 C11 C14 178.7(4) . .
C13 C10 C11 C14 -0.7(6) . .
C11 C10 C12 C11 0.6(7) . 2_655
C13 C10 C12 C11 180.0(4) . 2_655
C12 C10 C13 O3 80.9(5) . .
C11 C10 C13 O3 -99.7(5) . .
C12 C10 C13 O2 -93.0(4) . .
C11 C10 C13 O2 86.4(5) . .
C12 C11 C14 O5 -8.3(6) 2_655 .
C10 C11 C14 O5 172.5(4) . .
C12 C11 C14 O4 171.0(4) 2_655 .
C10 C11 C14 O4 -8.2(6) . .
N3 C2 N1 N2 0.4(5) . .
N3 C2 N1 Zn1 -175.9(3) . .
O2 Zn1 N1 C2 81.0(4) . .
O4 Zn1 N1 C2 -48.0(4) 2_665 .
O5 Zn1 N1 C2 -161.5(4) 1_455 .
O2 Zn1 N1 N2 -94.9(3) . .
O4 Zn1 N1 N2 136.1(3) 2_665 .
O5 Zn1 N1 N2 22.6(3) 1_455 .
N3 C1 N2 N1 -0.1(6) . .
C2 N1 N2 C1 -0.2(5) . .
Zn1 N1 N2 C1 176.6(3) . .
N1 C2 N3 C1 -0.4(5) . .
N1 C2 N3 C3 -178.5(4) . .
N2 C1 N3 C2 0.3(6) . .
N2 C1 N3 C3 178.4(4) . .
C4 C3 N3 C2 29.5(7) . .
C8 C3 N3 C2 -151.7(4) . .
C4 C3 N3 C1 -148.1(5) . .
C8 C3 N3 C1 30.7(7) . .
C4 C5 O1 C9 177.5(5) . .
C6 C5 O1 C9 -1.6(8) . .
C9 C9 O1 C5 -167.8(7) 2_786 .
O3 C13 O2 Zn1 -11.0(4) . .
C10 C13 O2 Zn1 162.7(2) . .
N1 Zn1 O2 C13 46.8(3) . .
O4 Zn1 O2 C13 172.9(2) 2_665 .
O5 Zn1 O2 C13 -77.6(2) 1_455 .
O5 C14 O4 Zn1 86.4(5) . 2_665
C11 C14 O4 Zn1 -92.8(4) . 2_665
O4 C14 O5 Zn1 -2.9(6) . 1_655
C11 C14 O5 Zn1 176.3(3) . 1_655
